data_7703689
loop_
_publ_author_name
'Sinha, Suman'
'Das, Siuli'
'Mondal, Rakesh'
'Mandal, Sutanuva'
'Paul, Nanda D.'

_publ_section_title
;
 Cobalt complexes of redox noninnocent azo-aromatic pincers. Isolation,
 characterization, and application as catalysts for the synthesis of
 quinazolin-4(3H)-ones.
;
_journal_issue 25
_journal_name_full 'Dalton transactions (Cambridge, England : 2003)'
_journal_page_first 8448
_journal_page_last 8459
_journal_paper_doi 10.1039/d0dt00394h
_journal_volume 49
_journal_year 2020
_chemical_formula_sum 'C36 H24 Cl4 Co2 N8'
_chemical_formula_weight 828.29
_space_group_crystal_system triclinic
_space_group_IT_number 2
_space_group_name_Hall '-P 1'
_space_group_name_H-M_alt 'P -1'
_atom_sites_solution_hydrogens geom
_audit_creation_method SHELXL-2014/7
_audit_update_record
;
2019-09-27 deposited with the CCDC.	2020-03-04 downloaded from the CCDC.
;
_cell_angle_alpha 75.4(7)
_cell_angle_beta 89.2(11)
_cell_angle_gamma 89.9(5)
_cell_formula_units_Z 2
_cell_length_a 8.7(3)
_cell_length_b 12.8(3)
_cell_length_c 15.5(5)
_cell_measurement_reflns_used 40080
_cell_measurement_temperature 296(2)
_cell_measurement_theta_max 25.2
_cell_measurement_theta_min 2.3
_cell_volume 1670(9)
_computing_structure_refinement 'SHELXL-2014/7 (Sheldrick, 2014)'
_diffrn_ambient_temperature 296(2)
_diffrn_measured_fraction_theta_full 0.981
_diffrn_measured_fraction_theta_max 0.981
_diffrn_measurement_device_type CCD
_diffrn_radiation_type MoK\a
_diffrn_radiation_wavelength 0.71073
_diffrn_reflns_av_R_equivalents 0.2490
_diffrn_reflns_av_unetI/netI 0.1855
_diffrn_reflns_Laue_measured_fraction_full 0.981
_diffrn_reflns_Laue_measured_fraction_max 0.981
_diffrn_reflns_limit_h_max 10
_diffrn_reflns_limit_h_min -10
_diffrn_reflns_limit_k_max 15
_diffrn_reflns_limit_k_min -15
_diffrn_reflns_limit_l_max 18
_diffrn_reflns_limit_l_min -18
_diffrn_reflns_number 40080
_diffrn_reflns_point_group_measured_fraction_full 0.981
_diffrn_reflns_point_group_measured_fraction_max 0.981
_diffrn_reflns_theta_full 25.230
_diffrn_reflns_theta_max 25.230
_diffrn_reflns_theta_min 2.337
_diffrn_source 'fine-focus sealed tube'
_exptl_absorpt_coefficient_mu 1.355
_exptl_crystal_colour brown
_exptl_crystal_density_diffrn 1.650
_exptl_crystal_density_meas 1.650
_exptl_crystal_description block
_exptl_crystal_F_000 1044
_refine_diff_density_max 0.457
_refine_diff_density_min -0.501
_refine_diff_density_rms 0.104
_refine_ls_extinction_coef 0.0041(4)
_refine_ls_extinction_expression Fc^*^=kFc[1+0.001xFc^2^\l^3^/sin(2\q)]^-1/4^
_refine_ls_extinction_method 'SHELXL-2014/7 (Sheldrick 2014'
_refine_ls_goodness_of_fit_ref 1.139
_refine_ls_hydrogen_treatment constr
_refine_ls_matrix_type full
_refine_ls_number_parameters 452
_refine_ls_number_reflns 5924
_refine_ls_number_restraints 0
_refine_ls_restrained_S_all 1.139
_refine_ls_R_factor_all 0.1787
_refine_ls_R_factor_gt 0.0613
_refine_ls_shift/su_max 0.000
_refine_ls_shift/su_mean 0.000
_refine_ls_structure_factor_coef Fsqd
_refine_ls_weighting_details 'w=1/[\s^2^(Fo^2^)] where P=(Fo^2^+2Fc^2^)/3'
_refine_ls_weighting_scheme calc
_refine_ls_wR_factor_gt 0.0923
_refine_ls_wR_factor_ref 0.1084
_reflns_Friedel_coverage 0.000
_reflns_number_gt 2673
_reflns_number_total 5924
_reflns_threshold_expression 'I > 2\s(I)'
_cod_data_source_file d0dt00394h2.cif
_cod_data_source_block 1a_Om
_cod_depositor_comments 'Adding full bibliography for 7703688--7703690.cif.'
_cod_original_cell_volume 1667(87)
_cod_database_code 7703689
_shelx_shelxl_version_number 2014/7
_shelx_space_group_comment
;
The symmetry employed for this shelxl refinement is uniquely defined
by the following loop, which should always be used as a source of
symmetry information in preference to the above space-group names.
They are only intended as comments.
;

loop_
_space_group_symop_operation_xyz
'x, y, z'
'-x, -y, -z'

loop_
_atom_site_label
_atom_site_type_symbol
_atom_site_fract_x
_atom_site_fract_y
_atom_site_fract_z
_atom_site_U_iso_or_equiv
_atom_site_adp_type
_atom_site_occupancy
_atom_site_site_symmetry_order
_atom_site_calc_flag
_atom_site_refinement_flags_posn
_atom_site_refinement_flags_adp
_atom_site_refinement_flags_occupancy
_atom_site_disorder_assembly
_atom_site_disorder_group
Co2 Co 0.48251(9) 0.10949(7) 0.55514(6) 0.0340(3) Uani 1 1 d . . . . .
Co1 Co -0.01708(9) 0.39029(7) 0.94491(6) 0.0338(3) Uani 1 1 d . . . . .
Cl1 Cl -0.11709(16) 0.43086(13) 1.07670(10) 0.0390(5) Uani 1 1 d . . . . .
Cl3 Cl 0.38277(17) 0.06894(13) 0.42295(11) 0.0398(5) Uani 1 1 d . . . . .
Cl2 Cl -0.09345(17) 0.20832(13) 0.98181(11) 0.0480(5) Uani 1 1 d . . . . .
Cl4 Cl 0.40669(17) 0.29158(14) 0.51819(11) 0.0488(5) Uani 1 1 d . . . . .
N7 N 0.5550(6) 0.1134(4) 0.6818(3) 0.0309(14) Uani 1 1 d . . . . .
N5 N 0.7920(5) 0.1840(4) 0.6202(4) 0.0371(15) Uani 1 1 d . . . . .
N3 N 0.0543(6) 0.3873(4) 0.8186(3) 0.0330(14) Uani 1 1 d . . . . .
N1 N 0.2928(5) 0.3155(4) 0.8798(4) 0.0360(15) Uani 1 1 d . . . . .
N6 N 0.7262(6) 0.1780(4) 0.5480(4) 0.0358(15) Uani 1 1 d . . . . .
N4 N -0.2177(5) 0.4558(4) 0.8598(3) 0.0318(14) Uani 1 1 d . . . . .
N2 N 0.2256(5) 0.3211(4) 0.9529(4) 0.0349(14) Uani 1 1 d . . . . .
N8 N 0.2824(5) 0.0443(4) 0.6411(3) 0.0322(14) Uani 1 1 d . . . . .
C1 C 0.1893(7) 0.3507(5) 0.8058(4) 0.0327(18) Uani 1 1 d . . . . .
C30 C 0.3051(7) 0.0491(5) 0.7273(5) 0.0343(18) Uani 1 1 d . . . . .
C31 C 0.8206(7) 0.2186(5) 0.4693(5) 0.0317(17) Uani 1 1 d . . . . .
C12 C -0.0492(7) 0.4153(5) 0.7509(5) 0.0291(17) Uani 1 1 d . . . . .
C29 C 0.4507(7) 0.0845(5) 0.7494(5) 0.0322(17) Uani 1 1 d . . . . .
C25 C 0.4849(7) 0.0926(5) 0.8365(5) 0.0371(19) Uani 1 1 d . . . . .
C28 C 0.6910(7) 0.1503(5) 0.6950(5) 0.0331(18) Uani 1 1 d . . . . .
C11 C -0.1943(7) 0.4518(5) 0.7728(5) 0.0313(17) Uani 1 1 d . . . . .
C14 C 0.2410(7) 0.2564(5) 1.1112(5) 0.0403(19) Uani 1 1 d . . . . .
H14 H 0.1361 0.2688 1.1135 0.048 Uiso 1 1 calc R U . . .
C13 C 0.3204(7) 0.2821(5) 1.0305(4) 0.0297(17) Uani 1 1 d . . . . .
C18 C 0.4771(7) 0.2639(5) 1.0299(5) 0.0385(19) Uani 1 1 d . . . . .
H18 H 0.5300 0.2800 0.9754 0.046 Uiso 1 1 calc R U . . .
C35 C 0.8201(7) 0.2882(5) 0.3101(4) 0.045(2) Uani 1 1 d . . . . .
H35 H 0.7693 0.3070 0.2559 0.054 Uiso 1 1 calc R U . . .
C34 C 0.9793(7) 0.3044(5) 0.3132(5) 0.045(2) Uani 1 1 d . . . . .
H34 H 1.0323 0.3345 0.2602 0.054 Uiso 1 1 calc R U . . .
C32 C 0.9779(6) 0.2362(5) 0.4700(5) 0.0363(18) Uani 1 1 d . . . . .
H32 H 1.0292 0.2200 0.5241 0.044 Uiso 1 1 calc R U . . .
C15 C 0.3210(7) 0.2119(5) 1.1887(4) 0.0427(19) Uani 1 1 d . . . . .
H15 H 0.2677 0.1930 1.2429 0.051 Uiso 1 1 calc R U . . .
C10 C -0.3521(7) 0.4898(5) 0.8790(5) 0.0415(19) Uani 1 1 d . . . . .
H10 H -0.3712 0.4924 0.9378 0.050 Uiso 1 1 calc R U . . .
C16 C 0.4783(7) 0.1947(5) 1.1878(5) 0.044(2) Uani 1 1 d . . . . .
H16 H 0.5293 0.1648 1.2407 0.053 Uiso 1 1 calc R U . . .
C36 C 0.7412(7) 0.2446(5) 0.3877(5) 0.042(2) Uani 1 1 d . . . . .
H36 H 0.6363 0.2321 0.3867 0.051 Uiso 1 1 calc R U . . .
C22 C 0.1936(8) 0.0202(5) 0.7951(5) 0.0397(19) Uani 1 1 d . . . . .
C26 C 0.6328(8) 0.1305(5) 0.8491(5) 0.0449(19) Uani 1 1 d . . . . .
H26 H 0.6603 0.1371 0.9054 0.054 Uiso 1 1 calc R U . . .
C3 C 0.1313(8) 0.3697(5) 0.6506(5) 0.045(2) Uani 1 1 d . . . . .
H3 H 0.1594 0.3622 0.5942 0.054 Uiso 1 1 calc R U . . .
C17 C 0.5576(7) 0.2226(5) 1.1078(5) 0.0444(19) Uani 1 1 d . . . . .
H17 H 0.6635 0.2138 1.1059 0.053 Uiso 1 1 calc R U . . .
C27 C 0.7369(7) 0.1578(5) 0.7791(5) 0.043(2) Uani 1 1 d . . . . .
H27 H 0.8354 0.1807 0.7879 0.051 Uiso 1 1 calc R U . . .
C7 C -0.3055(8) 0.4795(5) 0.7049(5) 0.043(2) Uani 1 1 d . . . . .
C19 C 0.1491(7) 0.0089(5) 0.6213(5) 0.0403(19) Uani 1 1 d . . . . .
H19 H 0.1336 0.0040 0.5631 0.048 Uiso 1 1 calc R U . . .
C4 C -0.0153(8) 0.4073(5) 0.6641(5) 0.043(2) Uani 1 1 d . . . . .
C33 C 1.0592(7) 0.2776(5) 0.3914(5) 0.044(2) Uani 1 1 d . . . . .
H33 H 1.1649 0.2869 0.3916 0.053 Uiso 1 1 calc R U . . .
C2 C 0.2374(7) 0.3428(5) 0.7205(5) 0.045(2) Uani 1 1 d . . . . .
H2 H 0.3363 0.3205 0.7106 0.054 Uiso 1 1 calc R U . . .
C6 C -0.2699(9) 0.4676(5) 0.6171(5) 0.051(2) Uani 1 1 d . . . . .
H6 H -0.3438 0.4831 0.5728 0.061 Uiso 1 1 calc R U . . .
C20 C 0.0280(7) -0.0220(5) 0.6846(5) 0.048(2) Uani 1 1 d . . . . .
H20 H -0.0655 -0.0454 0.6681 0.058 Uiso 1 1 calc R U . . .
C24 C 0.3682(8) 0.0656(5) 0.9021(4) 0.050(2) Uani 1 1 d . . . . .
H24 H 0.3872 0.0712 0.9598 0.060 Uiso 1 1 calc R U . . .
C5 C -0.1330(9) 0.4349(5) 0.5990(5) 0.049(2) Uani 1 1 d . . . . .
H5 H -0.1119 0.4294 0.5412 0.059 Uiso 1 1 calc R U . . .
C21 C 0.0525(8) -0.0165(5) 0.7709(5) 0.051(2) Uani 1 1 d . . . . .
H21 H -0.0249 -0.0372 0.8138 0.061 Uiso 1 1 calc R U . . .
C9 C -0.4708(7) 0.5232(6) 0.8164(6) 0.051(2) Uani 1 1 d . . . . .
H9 H -0.5632 0.5489 0.8337 0.061 Uiso 1 1 calc R U . . .
C8 C -0.4471(8) 0.5168(5) 0.7290(5) 0.054(2) Uani 1 1 d . . . . .
H8 H -0.5240 0.5369 0.6870 0.065 Uiso 1 1 calc R U . . .
C23 C 0.2289(8) 0.0315(5) 0.8828(5) 0.048(2) Uani 1 1 d . . . . .
H23 H 0.1539 0.0151 0.9276 0.058 Uiso 1 1 calc R U . . .

loop_
_atom_site_aniso_label
_atom_site_aniso_U_11
_atom_site_aniso_U_22
_atom_site_aniso_U_33
_atom_site_aniso_U_23
_atom_site_aniso_U_13
_atom_site_aniso_U_12
Co2 0.0422(6) 0.0353(6) 0.0246(6) -0.0073(5) -0.0025(5) -0.0021(5)
Co1 0.0409(6) 0.0339(6) 0.0263(6) -0.0075(5) 0.0037(5) -0.0046(5)
Cl1 0.0511(11) 0.0347(11) 0.0304(11) -0.0075(9) 0.0102(9) -0.0099(9)
Cl3 0.0519(11) 0.0375(12) 0.0306(11) -0.0092(9) -0.0109(9) 0.0023(9)
Cl2 0.0566(12) 0.0393(12) 0.0478(12) -0.0103(10) 0.0019(10) -0.0155(9)
Cl4 0.0584(12) 0.0399(12) 0.0464(13) -0.0078(10) -0.0030(10) 0.0087(9)
N7 0.039(3) 0.025(4) 0.027(4) -0.004(3) -0.006(3) -0.002(3)
N5 0.045(4) 0.029(4) 0.036(4) -0.007(3) 0.006(3) -0.012(3)
N3 0.032(3) 0.035(4) 0.030(4) -0.006(3) 0.008(3) -0.003(3)
N1 0.044(4) 0.029(4) 0.031(4) -0.001(3) 0.002(3) 0.007(3)
N6 0.051(4) 0.030(4) 0.024(4) -0.003(3) -0.002(3) 0.002(3)
N4 0.032(3) 0.028(4) 0.035(4) -0.006(3) 0.008(3) -0.002(3)
N2 0.047(4) 0.026(4) 0.029(4) -0.003(3) -0.004(3) -0.006(3)
N8 0.028(3) 0.039(4) 0.031(4) -0.011(3) -0.002(3) -0.004(3)
C1 0.037(5) 0.033(5) 0.028(5) -0.007(4) 0.006(4) -0.003(4)
C30 0.038(4) 0.032(5) 0.032(5) -0.008(4) 0.008(4) -0.007(3)
C31 0.031(4) 0.030(4) 0.037(5) -0.014(4) -0.004(4) 0.000(3)
C12 0.037(5) 0.019(4) 0.026(5) 0.003(3) -0.008(4) -0.002(3)
C29 0.038(4) 0.024(4) 0.032(5) -0.001(4) 0.003(4) -0.004(3)
C25 0.051(5) 0.034(5) 0.029(5) -0.011(4) -0.007(4) -0.007(4)
C28 0.032(4) 0.025(4) 0.040(5) -0.005(4) 0.003(4) -0.002(3)
C11 0.032(4) 0.024(4) 0.036(5) -0.004(4) -0.013(4) -0.002(3)
C14 0.027(4) 0.050(5) 0.039(5) -0.002(4) -0.003(4) 0.002(4)
C13 0.034(4) 0.021(4) 0.033(5) -0.005(3) 0.004(4) 0.002(3)
C18 0.043(5) 0.032(5) 0.040(5) -0.009(4) 0.006(4) -0.005(4)
C35 0.055(5) 0.041(5) 0.034(5) 0.002(4) 0.005(4) -0.006(4)
C34 0.045(5) 0.041(5) 0.043(5) -0.001(4) 0.008(4) -0.006(4)
C32 0.032(4) 0.032(5) 0.041(5) -0.003(4) -0.004(4) 0.002(3)
C15 0.051(5) 0.040(5) 0.031(5) 0.002(4) 0.001(4) -0.010(4)
C10 0.033(4) 0.039(5) 0.049(5) -0.003(4) 0.004(4) -0.007(4)
C16 0.045(5) 0.050(5) 0.033(5) -0.003(4) -0.004(4) -0.002(4)
C36 0.033(4) 0.051(5) 0.041(5) -0.010(4) 0.006(4) -0.006(4)
C22 0.046(5) 0.028(5) 0.044(5) -0.008(4) 0.003(4) -0.006(4)
C26 0.078(6) 0.024(5) 0.033(5) -0.007(4) -0.014(4) 0.006(4)
C3 0.073(6) 0.030(5) 0.030(5) -0.006(4) 0.009(4) -0.015(4)
C17 0.045(5) 0.039(5) 0.052(6) -0.015(4) -0.004(5) -0.004(4)
C27 0.053(5) 0.039(5) 0.036(5) -0.011(4) 0.001(4) -0.014(4)
C7 0.046(5) 0.021(5) 0.060(6) -0.010(4) 0.003(5) -0.006(4)
C19 0.043(4) 0.030(5) 0.046(5) -0.006(4) 0.003(4) 0.002(4)
C4 0.056(5) 0.033(5) 0.040(6) -0.007(4) 0.007(5) -0.001(4)
C33 0.039(4) 0.041(5) 0.053(6) -0.011(4) 0.012(4) -0.014(4)
C2 0.046(5) 0.042(5) 0.045(5) -0.009(4) 0.006(4) 0.002(4)
C6 0.075(6) 0.041(5) 0.033(5) -0.005(4) -0.024(5) 0.001(4)
C20 0.034(5) 0.040(5) 0.068(6) -0.011(5) 0.007(5) -0.006(4)
C24 0.075(6) 0.052(6) 0.021(4) -0.007(4) 0.019(4) -0.016(4)
C5 0.080(6) 0.045(5) 0.023(5) -0.007(4) -0.008(5) 0.003(5)
C21 0.048(5) 0.035(5) 0.064(6) -0.001(4) 0.016(5) -0.002(4)
C9 0.033(5) 0.047(5) 0.075(7) -0.020(5) -0.001(5) 0.000(4)
C8 0.059(6) 0.040(5) 0.059(6) -0.003(5) -0.019(5) -0.007(4)
C23 0.060(5) 0.040(5) 0.039(5) 0.001(4) 0.026(4) 0.002(4)

loop_
_atom_type_symbol
_atom_type_description
_atom_type_scat_dispersion_real
_atom_type_scat_dispersion_imag
_atom_type_scat_source
C C 0.0033 0.0016 'International Tables Vol C Tables 4.2.6.8 and 6.1.1.4'
H H 0.0000 0.0000 'International Tables Vol C Tables 4.2.6.8 and 6.1.1.4'
N N 0.0061 0.0033 'International Tables Vol C Tables 4.2.6.8 and 6.1.1.4'
Cl Cl 0.1484 0.1585 'International Tables Vol C Tables 4.2.6.8 and 6.1.1.4'
Co Co 0.3494 0.9721 'International Tables Vol C Tables 4.2.6.8 and 6.1.1.4'

loop_
_geom_angle_atom_site_label_1
_geom_angle_atom_site_label_2
_geom_angle_atom_site_label_3
_geom_angle
_geom_angle_site_symmetry_1
_geom_angle_site_symmetry_3
_geom_angle_publ_flag
N7 Co2 N8 77(2) . . ?
N7 Co2 N6 69.6(12) . . ?
N8 Co2 N6 146.7(12) . . ?
N7 Co2 Cl4 93.5(10) . . ?
N8 Co2 Cl4 97.2(13) . . ?
N6 Co2 Cl4 84.7(15) . . ?
N7 Co2 Cl3 168.6(4) . . ?
N8 Co2 Cl3 95(2) . . ?
N6 Co2 Cl3 117.9(12) . . ?
Cl4 Co2 Cl3 95.8(13) . . ?
N7 Co2 Cl3 87.8(10) . 2_656 ?
N8 Co2 Cl3 95.3(16) . 2_656 ?
N6 Co2 Cl3 84.0(18) . 2_656 ?
Cl4 Co2 Cl3 167.4(4) . 2_656 ?
Cl3 Co2 Cl3 84.6(13) . 2_656 ?
N3 Co1 N4 76(2) . . ?
N3 Co1 N2 71.5(13) . . ?
N4 Co1 N2 147.8(12) . . ?
N3 Co1 Cl2 93.3(10) . . ?
N4 Co1 Cl2 97.0(13) . . ?
N2 Co1 Cl2 84.4(15) . . ?
N3 Co1 Cl1 168.0(4) . . ?
N4 Co1 Cl1 95(2) . . ?
N2 Co1 Cl1 116.6(13) . . ?
Cl2 Co1 Cl1 96.2(13) . . ?
N3 Co1 Cl1 88.4(10) . 2_567 ?
N4 Co1 Cl1 95.5(15) . 2_567 ?
N2 Co1 Cl1 84.4(18) . 2_567 ?
Cl2 Co1 Cl1 167.5(4) . 2_567 ?
Cl1 Co1 Cl1 83.8(13) . 2_567 ?
Co1 Cl1 Co1 96.2(13) . 2_567 ?
Co2 Cl3 Co2 95.4(13) . 2_656 ?
C28 N7 C29 121.2(19) . . ?
C28 N7 Co2 121.8(11) . . ?
C29 N7 Co2 117(2) . . ?
N6 N5 C28 111(2) . . ?
C1 N3 C12 121.6(19) . . ?
C1 N3 Co1 120.2(11) . . ?
C12 N3 Co1 118(2) . . ?
N2 N1 C1 110(2) . . ?
N5 N6 C31 113(2) . . ?
N5 N6 Co2 119.4(14) . . ?
C31 N6 Co2 127.7(15) . . ?
C10 N4 C11 116.1(12) . . ?
C10 N4 Co1 132.0(19) . . ?
C11 N4 Co1 111.7(18) . . ?
N1 N2 C13 113(2) . . ?
N1 N2 Co1 118.1(14) . . ?
C13 N2 Co1 129.1(14) . . ?
C19 N8 C30 118.0(11) . . ?
C19 N8 Co2 130.8(19) . . ?
C30 N8 Co2 111.1(18) . . ?
N3 C1 C2 121.1(12) . . ?
N3 C1 N1 120.3(19) . . ?
C2 C1 N1 119(2) . . ?
N8 C30 C22 123.6(19) . . ?
N8 C30 C29 118.1(11) . . ?
C22 C30 C29 118(2) . . ?
C32 C31 C36 120.0(15) . . ?
C32 C31 N6 124.8(16) . . ?
C36 C31 N6 115(2) . . ?
N3 C12 C11 117(2) . . ?
N3 C12 C4 122(2) . . ?
C11 C12 C4 120.9(12) . . ?
N7 C29 C30 117(2) . . ?
N7 C29 C25 121(2) . . ?
C30 C29 C25 122.3(11) . . ?
C26 C25 C24 125.7(19) . . ?
C26 C25 C29 116.6(12) . . ?
C24 C25 C29 118(2) . . ?
N7 C28 C27 121.9(11) . . ?
N7 C28 N5 118(2) . . ?
C27 C28 N5 120(2) . . ?
N4 C11 C12 116.8(12) . . ?
N4 C11 C7 124.6(19) . . ?
C12 C11 C7 119(2) . . ?
C13 C14 C15 119(2) . . ?
C13 C14 H14 120.6 . . ?
C15 C14 H14 120.6 . . ?
C14 C13 C18 119.0(15) . . ?
C14 C13 N2 115(2) . . ?
C18 C13 N2 126.2(16) . . ?
C17 C18 C13 122.1(16) . . ?
C17 C18 H18 118.9 . . ?
C13 C18 H18 118.9 . . ?
C36 C35 C34 119.2(16) . . ?
C36 C35 H35 120.4 . . ?
C34 C35 H35 120.4 . . ?
C33 C34 C35 122.4(14) . . ?
C33 C34 H34 118.8 . . ?
C35 C34 H34 118.8 . . ?
C31 C32 C33 121.0(16) . . ?
C31 C32 H32 119.5 . . ?
C33 C32 H32 119.5 . . ?
C16 C15 C14 122.1(15) . . ?
C16 C15 H15 119.0 . . ?
C14 C15 H15 119.0 . . ?
N4 C10 C9 124(2) . . ?
N4 C10 H10 117.8 . . ?
C9 C10 H10 117.8 . . ?
C15 C16 C17 119.2(15) . . ?
C15 C16 H16 120.4 . . ?
C17 C16 H16 120.4 . . ?
C35 C36 C31 119(2) . . ?
C35 C36 H36 120.4 . . ?
C31 C36 H36 120.4 . . ?
C30 C22 C21 117(2) . . ?
C30 C22 C23 119(2) . . ?
C21 C22 C23 124.7(11) . . ?
C25 C26 C27 120.9(19) . . ?
C25 C26 H26 119.6 . . ?
C27 C26 H26 119.6 . . ?
C2 C3 C4 121.5(19) . . ?
C2 C3 H3 119.3 . . ?
C4 C3 H3 119.3 . . ?
C18 C17 C16 119(2) . . ?
C18 C17 H17 120.6 . . ?
C16 C17 H17 120.6 . . ?
C28 C27 C26 118(2) . . ?
C28 C27 H27 120.8 . . ?
C26 C27 H27 120.8 . . ?
C8 C7 C11 117(2) . . ?
C8 C7 C6 123.7(12) . . ?
C11 C7 C6 120(2) . . ?
N8 C19 C20 123(2) . . ?
N8 C19 H19 118.5 . . ?
C20 C19 H19 118.5 . . ?
C3 C4 C12 115.8(12) . . ?
C3 C4 C5 126.4(19) . . ?
C12 C4 C5 118(2) . . ?
C34 C33 C32 118(2) . . ?
C34 C33 H33 121.0 . . ?
C32 C33 H33 121.0 . . ?
C3 C2 C1 118(2) . . ?
C3 C2 H2 121.1 . . ?
C1 C2 H2 121.1 . . ?
C5 C6 C7 120.1(12) . . ?
C5 C6 H6 120.0 . . ?
C7 C6 H6 120.0 . . ?
C21 C20 C19 118.2(19) . . ?
C21 C20 H20 120.9 . . ?
C19 C20 H20 120.9 . . ?
C23 C24 C25 121(2) . . ?
C23 C24 H24 119.4 . . ?
C25 C24 H24 119.4 . . ?
C6 C5 C4 123(2) . . ?
C6 C5 H5 118.5 . . ?
C4 C5 H5 118.5 . . ?
C20 C21 C22 120.6(12) . . ?
C20 C21 H21 119.7 . . ?
C22 C21 H21 119.7 . . ?
C8 C9 C10 118.9(19) . . ?
C8 C9 H9 120.6 . . ?
C10 C9 H9 120.6 . . ?
C9 C8 C7 119.1(12) . . ?
C9 C8 H8 120.5 . . ?
C7 C8 H8 120.5 . . ?
C24 C23 C22 121.8(11) . . ?
C24 C23 H23 119.1 . . ?
C22 C23 H23 119.1 . . ?

loop_
_geom_bond_atom_site_label_1
_geom_bond_atom_site_label_2
_geom_bond_distance
_geom_bond_site_symmetry_2
_geom_bond_publ_flag
Co2 N7 2.08(7) . ?
Co2 N8 2.21(5) . ?
Co2 N6 2.29(6) . ?
Co2 Cl4 2.35(6) . ?
Co2 Cl3 2.41(7) . ?
Co2 Cl3 2.51(6) 2_656 ?
Co1 N3 2.05(7) . ?
Co1 N4 2.23(5) . ?
Co1 N2 2.28(6) . ?
Co1 Cl2 2.35(6) . ?
Co1 Cl1 2.38(7) . ?
Co1 Cl1 2.52(6) 2_567 ?
Cl1 Co1 2.52(6) 2_567 ?
Cl3 Co2 2.51(6) 2_656 ?
N7 C28 1.31(3) . ?
N7 C29 1.35(3) . ?
N5 N6 1.28(4) . ?
N5 C28 1.42(4) . ?
N3 C1 1.30(3) . ?
N3 C12 1.37(3) . ?
N1 N2 1.28(4) . ?
N1 C1 1.45(4) . ?
N6 C31 1.44(4) . ?
N4 C10 1.31(3) . ?
N4 C11 1.37(5) . ?
N2 C13 1.45(4) . ?
N8 C19 1.32(3) . ?
N8 C30 1.37(5) . ?
C1 C2 1.41(4) . ?
C30 C22 1.40(4) . ?
C30 C29 1.42(4) . ?
C31 C32 1.39(4) . ?
C31 C36 1.41(4) . ?
C12 C11 1.41(4) . ?
C12 C4 1.40(5) . ?
C29 C25 1.41(5) . ?
C25 C26 1.41(4) . ?
C25 C24 1.41(4) . ?
C28 C27 1.39(4) . ?
C11 C7 1.42(4) . ?
C14 C13 1.38(4) . ?
C14 C15 1.39(4) . ?
C14 H14 0.9300 . ?
C13 C18 1.39(4) . ?
C18 C17 1.39(4) . ?
C18 H18 0.9300 . ?
C35 C36 1.36(4) . ?
C35 C34 1.41(4) . ?
C35 H35 0.9300 . ?
C34 C33 1.37(4) . ?
C34 H34 0.9300 . ?
C32 C33 1.38(4) . ?
C32 H32 0.9300 . ?
C15 C16 1.39(4) . ?
C15 H15 0.9300 . ?
C10 C9 1.42(3) . ?
C10 H10 0.9300 . ?
C16 C17 1.38(4) . ?
C16 H16 0.9300 . ?
C36 H36 0.9300 . ?
C22 C21 1.41(3) . ?
C22 C23 1.44(5) . ?
C26 C27 1.38(4) . ?
C26 H26 0.9300 . ?
C3 C2 1.41(4) . ?
C3 C4 1.40(4) . ?
C3 H3 0.9300 . ?
C17 H17 0.9300 . ?
C27 H27 0.9300 . ?
C7 C8 1.40(3) . ?
C7 C6 1.43(5) . ?
C19 C20 1.42(4) . ?
C19 H19 0.9300 . ?
C4 C5 1.43(4) . ?
C33 H33 0.9300 . ?
C2 H2 0.9300 . ?
C6 C5 1.31(3) . ?
C6 H6 0.9300 . ?
C20 C21 1.37(5) . ?
C20 H20 0.9300 . ?
C24 C23 1.35(3) . ?
C24 H24 0.9300 . ?
C5 H5 0.9300 . ?
C21 H21 0.9300 . ?
C9 C8 1.39(5) . ?
C9 H9 0.9300 . ?
C8 H8 0.9300 . ?
C23 H23 0.9300 . ?
